data_7715101
loop_
_publ_author_name
'Royo, David'
'Moreno, Sonia'
'Rodr&#xed;guez-Castillo, Mar&#xed;a'
'Monge, Miguel'
'Olmos, M. Elena'
'Zubkov, Fedor I.'
'Pronina, Anastasia A.'
'Mahmoudi, Ghodrat'
'L&#xf3;pez-de-Luzuriaga, Jos&#xe9; M'

_publ_section_title
;
 Terpyridine isomerism as a tool for tuning red-to-NIR emissive properties
 in heteronuclear gold(I)-thallium(I) complexes.
;
_journal_issue 10
_journal_name_full 'Dalton transactions (Cambridge, England : 2003)'
_journal_page_first 4652
_journal_page_last 4661
_journal_paper_doi 10.1039/d3dt04161a
_journal_volume 53
_journal_year 2024
_chemical_formula_sum 'C43 H13 Au2 Cl20 N3 S Tl2'
_chemical_formula_weight 2115.30
_space_group_crystal_system monoclinic
_space_group_IT_number 15
_space_group_name_Hall '-C 2yc'
_space_group_name_H-M_alt 'C 1 2/c 1'
_atom_sites_solution_hydrogens geom
_audit_creation_method SHELXL-2014/7
_audit_update_record
;
2024-01-22 deposited with the CCDC.	2024-02-05 downloaded from the CCDC.
;
_cell_angle_alpha 90
_cell_angle_beta 124.1240(10)
_cell_angle_gamma 90
_cell_formula_units_Z 8
_cell_length_a 44.5975(15)
_cell_length_b 10.7247(3)
_cell_length_c 30.8509(10)
_cell_measurement_reflns_used 7984
_cell_measurement_temperature 295(2)
_cell_measurement_theta_max 27.916
_cell_measurement_theta_min 2.338
_cell_volume 12215.2(7)
_computing_cell_refinement 'SAINT V8.40A (?, 2016)'
_computing_data_collection 'Collect (Bruker AXS BV, 1997-2004)'
_computing_data_reduction 'SAINT V8.40A (?, 2016)'
_computing_structure_refinement 'SHELXL-2014/7 (Sheldrick, 2014)'
_computing_structure_solution 'XT (Sheldrick, 2015)'
_diffrn_ambient_temperature 295(2)
_diffrn_measured_fraction_theta_full 0.999
_diffrn_measured_fraction_theta_max 0.998
_diffrn_measurement_device_type 'Bruker APEX-II CCD'
_diffrn_measurement_method '\f and \w scans'
_diffrn_radiation_type MoK\a
_diffrn_radiation_wavelength 0.71073
_diffrn_reflns_av_R_equivalents 0.0871
_diffrn_reflns_av_unetI/netI 0.0465
_diffrn_reflns_Laue_measured_fraction_full 0.999
_diffrn_reflns_Laue_measured_fraction_max 0.998
_diffrn_reflns_limit_h_max 58
_diffrn_reflns_limit_h_min -58
_diffrn_reflns_limit_k_max 13
_diffrn_reflns_limit_k_min -14
_diffrn_reflns_limit_l_max 40
_diffrn_reflns_limit_l_min -40
_diffrn_reflns_number 137038
_diffrn_reflns_point_group_measured_fraction_full 0.999
_diffrn_reflns_point_group_measured_fraction_max 0.998
_diffrn_reflns_theta_full 25.242
_diffrn_reflns_theta_max 27.916
_diffrn_reflns_theta_min 2.338
_exptl_absorpt_coefficient_mu 10.993
_exptl_absorpt_correction_T_max 0.827
_exptl_absorpt_correction_T_min 0.264
_exptl_absorpt_correction_type refdelf
_exptl_absorpt_process_details
; 
Parkin S,Moezzi B & Hope H, (1995) J. Appl. Cryst. 28, 53-56
Cubic fit to sin(theta)/lambda - 24 parameters
;
_exptl_crystal_colour red
_exptl_crystal_density_diffrn 2.300
_exptl_crystal_description plate
_exptl_crystal_F_000 7744
_exptl_crystal_preparation Luminescent
_exptl_crystal_size_max 0.121
_exptl_crystal_size_mid 0.106
_exptl_crystal_size_min 0.016
_refine_diff_density_max 2.219
_refine_diff_density_min -2.919
_refine_diff_density_rms 0.172
_refine_ls_extinction_method none
_refine_ls_goodness_of_fit_ref 1.020
_refine_ls_hydrogen_treatment constr
_refine_ls_matrix_type full
_refine_ls_number_parameters 613
_refine_ls_number_reflns 14581
_refine_ls_number_restraints 103
_refine_ls_restrained_S_all 1.017
_refine_ls_R_factor_all 0.1379
_refine_ls_R_factor_gt 0.0696
_refine_ls_shift/su_max 0.001
_refine_ls_shift/su_mean 0.000
_refine_ls_structure_factor_coef Fsqd
_refine_ls_weighting_details 'w=1/[\s^2^(Fo^2^)+(0.1099P)^2^+71.7021P] where P=(Fo^2^+2Fc^2^)/3'
_refine_ls_weighting_scheme calc
_refine_ls_wR_factor_gt 0.1873
_refine_ls_wR_factor_ref 0.2313
_reflns_Friedel_coverage 0.000
_reflns_number_gt 7207
_reflns_number_total 14581
_reflns_threshold_expression 'I > 2\s(I)'
_cod_data_source_file d3dt04161a2.cif
_cod_data_source_block bsm132dr28
_cod_depositor_comments 'Adding full bibliography for 7715100--7715102.cif.'
_cod_original_sg_symbol_H-M 'C 2/c'
_cod_database_code 7715101
_shelx_shelxl_version_number 2014/7
_shelx_space_group_comment
;
The symmetry employed for this shelxl refinement is uniquely defined
by the following loop, which should always be used as a source of
symmetry information in preference to the above space-group names.
They are only intended as comments.
;
_shelx_estimated_absorpt_t_min 0.350
_shelx_estimated_absorpt_t_max 0.844

loop_
_space_group_symop_operation_xyz
'x, y, z'
'-x, y, -z+1/2'
'x+1/2, y+1/2, z'
'-x+1/2, y+1/2, -z+1/2'
'-x, -y, -z'
'x, -y, z-1/2'
'-x+1/2, -y+1/2, -z'
'x+1/2, -y+1/2, z-1/2'

loop_
_atom_site_label
_atom_site_type_symbol
_atom_site_fract_x
_atom_site_fract_y
_atom_site_fract_z
_atom_site_U_iso_or_equiv
_atom_site_adp_type
_atom_site_occupancy
_atom_site_site_symmetry_order
_atom_site_calc_flag
_atom_site_refinement_flags_posn
_atom_site_refinement_flags_adp
_atom_site_refinement_flags_occupancy
_atom_site_disorder_assembly
_atom_site_disorder_group
Au1 Au 0.37976(2) 0.53748(6) 0.15937(2) 0.0856(2) Uani 1 1 d . . . . .
Au2 Au 0.33622(2) 0.04399(5) 0.12019(2) 0.07572(19) Uani 1 1 d . . . . .
Tl1A Tl 0.37604(3) 0.27393(15) 0.18162(7) 0.1132(5) Uani 0.8 1 d . . P A 1
Tl1B Tl 0.3597(2) 0.2877(8) 0.1680(3) 0.1132(5) Uani 0.2 1 d . . P A 2
Tl2 Tl 0.37865(2) -0.19214(7) 0.14296(3) 0.1125(3) Uani 1 1 d . . . . .
C1 C 0.3680(4) 0.5869(13) 0.2126(5) 0.079(3) Uani 1 1 d . U . . .
C2 C 0.3938(5) 0.5804(17) 0.2668(6) 0.095(4) Uani 1 1 d . U . . .
C3 C 0.3865(5) 0.5983(16) 0.3036(6) 0.096(4) Uani 1 1 d . U . . .
C4 C 0.3516(5) 0.6297(15) 0.2872(7) 0.098(4) Uani 1 1 d . U . . .
C5 C 0.3251(5) 0.6412(15) 0.2349(7) 0.096(4) Uani 1 1 d . U . . .
C6 C 0.3343(4) 0.6214(15) 0.1995(6) 0.089(4) Uani 1 1 d . U . . .
Cl1 Cl 0.43784(16) 0.5403(7) 0.2878(2) 0.1526(16) Uani 1 1 d . . . . .
Cl2 Cl 0.41993(16) 0.5867(8) 0.3695(2) 0.1526(16) Uani 1 1 d . . . . .
Cl3 Cl 0.34122(18) 0.6491(5) 0.3334(2) 0.1341(19) Uani 1 1 d . . . . .
Cl4 Cl 0.28144(15) 0.6775(5) 0.2146(2) 0.1318(18) Uani 1 1 d . . . . .
Cl5 Cl 0.30028(14) 0.6340(6) 0.13286(19) 0.1307(18) Uani 1 1 d . . . . .
C7 C 0.3903(4) 0.4921(13) 0.1049(6) 0.084(3) Uani 1 1 d . U . . .
C8 C 0.3631(4) 0.4482(14) 0.0544(6) 0.088(4) Uani 1 1 d . U . . .
C9 C 0.3693(4) 0.4356(13) 0.0157(5) 0.083(3) Uani 1 1 d . U . . .
C10 C 0.4032(5) 0.4548(15) 0.0244(6) 0.094(4) Uani 1 1 d . U . . .
C11 C 0.4308(5) 0.496(2) 0.0735(7) 0.117(6) Uani 1 1 d . U . . .
C12 C 0.4240(5) 0.5109(18) 0.1126(6) 0.103(5) Uani 1 1 d . U . . .
Cl6 Cl 0.32101(15) 0.4188(6) 0.0408(2) 0.1340(8) Uani 1 1 d . . . . .
Cl7 Cl 0.33398(15) 0.3946(6) -0.0473(2) 0.1340(8) Uani 1 1 d . . . . .
Cl8 Cl 0.41024(15) 0.4371(6) -0.0235(2) 0.1340(8) Uani 1 1 d . . . . .
Cl9 Cl 0.47240(15) 0.5256(6) 0.0862(2) 0.1340(8) Uani 1 1 d . . . . .
Cl10 Cl 0.45788(16) 0.5709(6) 0.1724(2) 0.1340(8) Uani 1 1 d . . . . .
C13 C 0.3258(4) 0.0163(13) 0.1766(5) 0.078(3) Uani 1 1 d . U . . .
C14 C 0.3520(4) -0.0092(14) 0.2288(6) 0.082(3) Uani 1 1 d . U . . .
C15 C 0.3449(4) -0.0202(12) 0.2675(5) 0.080(3) Uani 1 1 d . U . . .
C16 C 0.3090(5) -0.0027(15) 0.2528(6) 0.087(4) Uani 1 1 d . U . . .
C17 C 0.2827(5) 0.0232(16) 0.2005(7) 0.094(4) Uani 1 1 d . U . . .
C18 C 0.2899(4) 0.0304(15) 0.1627(6) 0.088(4) Uani 1 1 d . U . . .
Cl11 Cl 0.39747(12) -0.0241(5) 0.25002(17) 0.1098(14) Uani 1 1 d . . . . .
Cl12 Cl 0.37912(13) -0.0475(4) 0.33209(15) 0.1036(12) Uani 1 1 d . . . . .
Cl13 Cl 0.29979(15) -0.0119(5) 0.29925(19) 0.1193(15) Uani 1 1 d . . . . .
Cl14 Cl 0.23923(14) 0.0424(6) 0.1839(2) 0.135(2) Uani 1 1 d . . . . .
Cl15 Cl 0.25764(13) 0.0684(6) 0.10124(18) 0.1255(17) Uani 1 1 d . . . . .
C19 C 0.3443(4) 0.0753(13) 0.0608(5) 0.076(3) Uani 1 1 d . U . . .
C20 C 0.3157(4) 0.0670(14) 0.0092(5) 0.080(3) Uani 1 1 d . U . . .
C21 C 0.3217(5) 0.0711(16) -0.0297(6) 0.094(4) Uani 1 1 d . U . . .
C22 C 0.3560(5) 0.0879(14) -0.0196(6) 0.087(4) Uani 1 1 d . U . . .
C23 C 0.3848(4) 0.0949(13) 0.0317(6) 0.081(3) Uani 1 1 d . U . . .
C24 C 0.3780(4) 0.0886(14) 0.0703(5) 0.077(3) Uani 1 1 d . U . . .
Cl16 Cl 0.27206(12) 0.0544(6) -0.00636(18) 0.1201(16) Uani 1 1 d . . . . .
Cl17 Cl 0.28414(15) 0.0641(6) -0.09633(17) 0.1316(18) Uani 1 1 d . . . . .
Cl18 Cl 0.36220(15) 0.0913(5) -0.07004(18) 0.1159(15) Uani 1 1 d . . . . .
Cl19 Cl 0.42746(13) 0.1126(5) 0.04567(19) 0.1163(14) Uani 1 1 d . . . . .
Cl20 Cl 0.41582(11) 0.0929(5) 0.13460(16) 0.1067(13) Uani 1 1 d . . . . .
N1 N 0.3459(5) 0.3016(13) 0.2365(6) 0.108(4) Uani 1 1 d . U . . .
C25 C 0.3100(7) 0.3238(19) 0.2111(8) 0.124(6) Uani 1 1 d . U . . .
H25 H 0.2969 0.3351 0.1751 0.149 Uiso 1 1 calc R U . . .
C26 C 0.2915(7) 0.331(2) 0.2350(8) 0.133(7) Uani 1 1 d . U . . .
H26 H 0.2665 0.3420 0.2161 0.159 Uiso 1 1 calc R U . . .
C27 C 0.3128(6) 0.3201(17) 0.2893(7) 0.115(5) Uani 1 1 d . U . . .
H27 H 0.3023 0.3302 0.3079 0.138 Uiso 1 1 calc R U . . .
C28 C 0.3492(5) 0.2951(15) 0.3159(7) 0.097(4) Uani 1 1 d . U . . .
C29 C 0.3639(6) 0.2853(15) 0.2865(7) 0.103(4) Uani 1 1 d . U . . .
H29 H 0.3884 0.2656 0.3041 0.124 Uiso 1 1 calc R U . . .
N2 N 0.3523(4) 0.2720(12) 0.3957(5) 0.091(3) Uani 1 1 d . U . . .
C30 C 0.3709(5) 0.2705(14) 0.3747(6) 0.092(4) Uani 1 1 d . U . . .
C31 C 0.3703(5) 0.2474(14) 0.4474(6) 0.090(3) Uani 1 1 d . U . . .
C32 C 0.4065(5) 0.2248(15) 0.4786(7) 0.096(4) Uani 1 1 d . U . . .
H32 H 0.4180 0.2087 0.5141 0.116 Uiso 1 1 calc R U . . .
C33 C 0.4261(5) 0.2265(16) 0.4552(7) 0.098(4) Uani 1 1 d . U . . .
C34 C 0.4081(5) 0.2554(15) 0.4030(7) 0.098(4) Uani 1 1 d . U . . .
H34 H 0.4205 0.2646 0.3871 0.117 Uiso 1 1 calc R U . . .
N3 N 0.3433(5) 0.2343(14) 0.5421(6) 0.104(4) Uani 1 1 d . U . . .
C35 C 0.3610(5) 0.2334(15) 0.5203(7) 0.103(4) Uani 1 1 d . U . . .
H35 H 0.3858 0.2198 0.5421 0.123 Uiso 1 1 calc R U . . .
C36 C 0.3465(5) 0.2504(13) 0.4680(7) 0.090(4) Uani 1 1 d . U . . .
C37 C 0.3115(6) 0.273(2) 0.4384(8) 0.123(6) Uani 1 1 d . U . . .
H37 H 0.3001 0.2851 0.4027 0.148 Uiso 1 1 calc R U . . .
C38 C 0.2912(6) 0.278(2) 0.4597(8) 0.133(7) Uani 1 1 d . U . . .
H38 H 0.2666 0.2969 0.4394 0.160 Uiso 1 1 calc R U . . .
C39 C 0.3091(6) 0.2546(18) 0.5117(8) 0.111(5) Uani 1 1 d . U . . .
H39 H 0.2958 0.2530 0.5263 0.133 Uiso 1 1 calc R U . . .
S S 0.4956(2) 0.2591(10) 0.4747(3) 0.192(3) Uani 1 1 d . . . . .
C40 C 0.4660(5) 0.2009(17) 0.4895(8) 0.110(5) Uani 1 1 d . U . . .
C41 C 0.4862(5) 0.136(2) 0.5374(9) 0.128(6) Uani 1 1 d . U . . .
H41 H 0.4767 0.1005 0.5547 0.153 Uiso 1 1 calc R U . . .
C42 C 0.5244(6) 0.134(3) 0.5558(12) 0.167(10) Uani 1 1 d . U . . .
H42 H 0.5416 0.0920 0.5861 0.200 Uiso 1 1 calc R U . . .
C43 C 0.5329(6) 0.192(3) 0.5290(9) 0.145(9) Uani 1 1 d . U . . .
H43 H 0.5564 0.1977 0.5372 0.173 Uiso 1 1 calc R U . . .

loop_
_atom_site_aniso_label
_atom_site_aniso_U_11
_atom_site_aniso_U_22
_atom_site_aniso_U_33
_atom_site_aniso_U_23
_atom_site_aniso_U_13
_atom_site_aniso_U_12
Au1 0.1080(5) 0.0894(4) 0.0772(4) 0.0000(3) 0.0628(3) 0.0002(3)
Au2 0.0921(4) 0.0824(4) 0.0704(3) -0.0021(3) 0.0564(3) -0.0013(3)
Tl1A 0.1697(14) 0.0840(6) 0.1370(12) -0.0185(7) 0.1171(13) -0.0197(10)
Tl1B 0.1697(14) 0.0840(6) 0.1370(12) -0.0185(7) 0.1171(13) -0.0197(10)
Tl2 0.1726(8) 0.0867(4) 0.1127(5) 0.0109(4) 0.1010(6) 0.0185(4)
C1 0.095(8) 0.086(9) 0.076(6) -0.012(7) 0.059(7) -0.027(7)
C2 0.106(9) 0.116(12) 0.080(7) -0.022(8) 0.063(6) -0.024(9)
C3 0.132(10) 0.097(11) 0.081(8) -0.017(8) 0.073(8) -0.030(9)
C4 0.144(11) 0.090(10) 0.101(8) -0.019(9) 0.095(9) -0.022(10)
C5 0.117(10) 0.090(10) 0.112(9) -0.007(9) 0.084(8) -0.015(9)
C6 0.105(8) 0.088(9) 0.088(8) -0.005(8) 0.064(7) -0.022(8)
Cl1 0.134(3) 0.235(5) 0.086(2) -0.016(3) 0.059(2) -0.013(3)
Cl2 0.134(3) 0.235(5) 0.086(2) -0.016(3) 0.059(2) -0.013(3)
Cl3 0.195(5) 0.137(4) 0.137(4) -0.040(3) 0.134(4) -0.041(4)
Cl4 0.133(4) 0.144(4) 0.160(5) -0.019(4) 0.108(4) -0.001(3)
Cl5 0.117(3) 0.187(5) 0.092(3) 0.008(3) 0.062(3) 0.023(4)
C7 0.102(9) 0.085(9) 0.077(7) 0.006(7) 0.058(7) 0.015(8)
C8 0.104(9) 0.086(9) 0.079(7) 0.011(7) 0.055(6) 0.022(8)
C9 0.105(8) 0.069(8) 0.069(7) 0.004(6) 0.046(7) 0.019(7)
C10 0.118(10) 0.101(11) 0.079(7) 0.012(8) 0.065(8) 0.022(9)
C11 0.091(9) 0.186(19) 0.093(9) -0.003(11) 0.063(7) 0.013(11)
C12 0.099(8) 0.139(14) 0.075(8) -0.004(9) 0.051(8) 0.017(10)
Cl6 0.1295(17) 0.180(2) 0.1068(15) -0.0142(16) 0.0753(14) 0.0003(17)
Cl7 0.1295(17) 0.180(2) 0.1068(15) -0.0142(16) 0.0753(14) 0.0003(17)
Cl8 0.1295(17) 0.180(2) 0.1068(15) -0.0142(16) 0.0753(14) 0.0003(17)
Cl9 0.1295(17) 0.180(2) 0.1068(15) -0.0142(16) 0.0753(14) 0.0003(17)
Cl10 0.1295(17) 0.180(2) 0.1068(15) -0.0142(16) 0.0753(14) 0.0003(17)
C13 0.097(8) 0.085(9) 0.069(6) -0.020(6) 0.056(6) -0.028(7)
C14 0.089(8) 0.094(9) 0.083(7) -0.003(7) 0.060(6) -0.007(8)
C15 0.117(8) 0.066(8) 0.076(7) -0.002(6) 0.065(7) -0.008(7)
C16 0.116(9) 0.092(9) 0.086(7) -0.002(8) 0.077(7) -0.018(8)
C17 0.099(9) 0.108(11) 0.093(8) -0.002(9) 0.065(7) -0.023(9)
C18 0.094(7) 0.106(11) 0.083(8) -0.001(8) 0.061(7) -0.003(8)
Cl11 0.096(3) 0.159(4) 0.086(3) -0.001(3) 0.058(2) 0.009(3)
Cl12 0.124(3) 0.120(3) 0.074(2) 0.006(2) 0.060(2) -0.001(3)
Cl13 0.145(4) 0.154(4) 0.105(3) 0.011(3) 0.098(3) -0.001(3)
Cl14 0.104(3) 0.211(6) 0.122(4) 0.009(4) 0.083(3) -0.003(3)
Cl15 0.098(3) 0.204(5) 0.084(3) 0.014(3) 0.056(2) 0.002(3)
C19 0.091(8) 0.074(8) 0.078(6) 0.009(6) 0.057(6) 0.018(7)
C20 0.080(7) 0.096(10) 0.074(7) 0.001(7) 0.049(5) 0.011(7)
C21 0.107(8) 0.113(11) 0.068(7) 0.004(8) 0.053(7) -0.001(9)
C22 0.119(9) 0.089(9) 0.077(6) 0.015(7) 0.071(7) 0.018(9)
C23 0.103(8) 0.079(8) 0.090(7) 0.006(7) 0.073(6) 0.004(8)
C24 0.092(7) 0.086(9) 0.068(7) 0.003(7) 0.054(6) 0.010(7)
Cl16 0.097(3) 0.177(5) 0.092(3) 0.002(3) 0.057(2) 0.008(3)
Cl17 0.133(4) 0.184(5) 0.070(2) 0.007(3) 0.052(3) 0.017(4)
Cl18 0.164(4) 0.129(4) 0.096(3) 0.013(3) 0.099(3) 0.016(3)
Cl19 0.116(3) 0.152(4) 0.118(3) 0.011(3) 0.088(3) 0.005(3)
Cl20 0.092(3) 0.154(4) 0.079(2) 0.001(2) 0.051(2) -0.003(3)
N1 0.172(11) 0.087(9) 0.110(8) -0.007(8) 0.106(10) -0.008(9)
C25 0.169(13) 0.120(14) 0.096(11) 0.002(11) 0.083(10) 0.000(14)
C26 0.146(12) 0.154(18) 0.105(9) 0.020(13) 0.075(9) 0.033(14)
C27 0.151(10) 0.115(13) 0.103(8) 0.009(11) 0.086(8) 0.025(12)
C28 0.138(9) 0.087(10) 0.092(7) -0.007(8) 0.080(6) 0.005(9)
C29 0.155(12) 0.085(10) 0.100(8) -0.003(9) 0.090(9) 0.002(10)
N2 0.121(8) 0.087(8) 0.084(6) -0.008(6) 0.068(6) -0.013(7)
C30 0.126(8) 0.081(9) 0.088(6) -0.018(7) 0.071(6) -0.027(9)
C31 0.121(8) 0.075(8) 0.089(7) 0.002(8) 0.070(7) 0.001(8)
C32 0.124(8) 0.096(10) 0.085(8) -0.008(8) 0.068(7) 0.000(9)
C33 0.117(8) 0.097(10) 0.093(7) -0.027(8) 0.067(6) -0.020(9)
C34 0.127(8) 0.092(10) 0.101(7) -0.018(8) 0.080(6) -0.025(9)
N3 0.137(10) 0.104(9) 0.091(8) -0.013(8) 0.076(7) -0.023(9)
C35 0.136(11) 0.090(10) 0.107(8) -0.007(9) 0.084(9) -0.017(10)
C36 0.126(9) 0.071(8) 0.100(8) -0.004(8) 0.080(8) -0.018(8)
C37 0.127(9) 0.154(17) 0.110(10) -0.012(12) 0.080(9) -0.024(13)
C38 0.114(11) 0.18(2) 0.121(11) 0.032(14) 0.076(9) -0.010(13)
C39 0.136(10) 0.116(13) 0.112(10) -0.009(11) 0.089(10) -0.029(12)
S 0.189(7) 0.263(10) 0.181(7) 0.001(7) 0.139(7) -0.024(7)
C40 0.122(8) 0.101(12) 0.120(11) -0.021(9) 0.076(8) -0.019(9)
C41 0.091(9) 0.140(16) 0.145(15) 0.016(12) 0.062(10) -0.008(11)
C42 0.106(10) 0.22(3) 0.18(2) 0.002(18) 0.082(13) -0.002(16)
C43 0.089(12) 0.22(3) 0.131(18) -0.038(16) 0.064(12) -0.019(14)

loop_
_atom_type_symbol
_atom_type_description
_atom_type_scat_dispersion_real
_atom_type_scat_dispersion_imag
_atom_type_scat_source
C C 0.0033 0.0016 'International Tables Vol C Tables 4.2.6.8 and 6.1.1.4'
H H 0.0000 0.0000 'International Tables Vol C Tables 4.2.6.8 and 6.1.1.4'
Au Au -2.0133 8.8022 'International Tables Vol C Tables 4.2.6.8 and 6.1.1.4'
Cl Cl 0.1484 0.1585 'International Tables Vol C Tables 4.2.6.8 and 6.1.1.4'
N N 0.0061 0.0033 'International Tables Vol C Tables 4.2.6.8 and 6.1.1.4'
S S 0.1246 0.1234 'International Tables Vol C Tables 4.2.6.8 and 6.1.1.4'
Tl Tl -2.8358 9.6688 'International Tables Vol C Tables 4.2.6.8 and 6.1.1.4'

loop_
_geom_angle_atom_site_label_1
_geom_angle_atom_site_label_2
_geom_angle_atom_site_label_3
_geom_angle
_geom_angle_site_symmetry_1
_geom_angle_site_symmetry_3
_geom_angle_publ_flag
C7 Au1 C1 178.3(6) . . ?
C7 Au1 Tl1B 94.7(5) . . ?
C1 Au1 Tl1B 86.2(4) . . ?
C7 Au1 Tl1A 91.9(4) . . ?
C1 Au1 Tl1A 89.3(4) . . ?
C7 Au1 Tl2 94.7(4) . 1_565 ?
C1 Au1 Tl2 84.0(4) . 1_565 ?
Tl1B Au1 Tl2 163.03(14) . 1_565 ?
Tl1A Au1 Tl2 173.03(4) . 1_565 ?
C13 Au2 C19 177.4(6) . . ?
C13 Au2 Tl1B 83.6(4) . . ?
C19 Au2 Tl1B 96.4(4) . . ?
C13 Au2 Tl2 95.3(4) . . ?
C19 Au2 Tl2 86.8(4) . . ?
Tl1B Au2 Tl2 130.00(15) . . ?
C13 Au2 Tl1A 85.3(4) . . ?
C19 Au2 Tl1A 95.1(4) . . ?
Tl2 Au2 Tl1A 118.20(4) . . ?
N1 Tl1A Au1 98.8(3) . . ?
N1 Tl1A Au2 99.2(3) . . ?
Au1 Tl1A Au2 137.13(6) . . ?
N1 Tl1B Au1 104.9(4) . . ?
N1 Tl1B Au2 107.0(4) . . ?
Au1 Tl1B Au2 146.6(3) . . ?
N3 Tl2 Au1 88.6(3) 6 1_545 ?
N3 Tl2 Au2 89.3(3) 6 . ?
Au1 Tl2 Au2 145.16(4) 1_545 . ?
C6 C1 C2 113.1(13) . . ?
C6 C1 Au1 124.3(11) . . ?
C2 C1 Au1 122.4(12) . . ?
C3 C2 C1 124.8(16) . . ?
C3 C2 Cl1 118.2(14) . . ?
C1 C2 Cl1 116.9(11) . . ?
C2 C3 C4 118.3(15) . . ?
C2 C3 Cl2 121.5(15) . . ?
C4 C3 Cl2 120.2(12) . . ?
C5 C4 C3 120.4(14) . . ?
C5 C4 Cl3 120.2(15) . . ?
C3 C4 Cl3 119.4(14) . . ?
C4 C5 C6 118.2(16) . . ?
C4 C5 Cl4 120.2(13) . . ?
C6 C5 Cl4 121.6(14) . . ?
C1 C6 C5 124.9(15) . . ?
C1 C6 Cl5 116.9(11) . . ?
C5 C6 Cl5 118.1(13) . . ?
C12 C7 C8 114.3(13) . . ?
C12 C7 Au1 123.2(11) . . ?
C8 C7 Au1 122.3(12) . . ?
C9 C8 C7 121.5(15) . . ?
C9 C8 Cl6 119.9(13) . . ?
C7 C8 Cl6 118.5(12) . . ?
C8 C9 C10 122.9(14) . . ?
C8 C9 Cl7 119.8(13) . . ?
C10 C9 Cl7 117.4(12) . . ?
C11 C10 C9 117.5(14) . . ?
C11 C10 Cl8 120.5(14) . . ?
C9 C10 Cl8 121.9(13) . . ?
C10 C11 C12 119.1(16) . . ?
C10 C11 Cl9 119.9(13) . . ?
C12 C11 Cl9 121.0(14) . . ?
C7 C12 C11 124.5(15) . . ?
C7 C12 Cl10 116.8(12) . . ?
C11 C12 Cl10 118.4(14) . . ?
C14 C13 C18 116.5(12) . . ?
C14 C13 Au2 124.6(11) . . ?
C18 C13 Au2 118.8(11) . . ?
C13 C14 C15 124.0(14) . . ?
C13 C14 Cl11 119.8(11) . . ?
C15 C14 Cl11 116.2(12) . . ?
C14 C15 C16 118.3(13) . . ?
C14 C15 Cl12 121.4(12) . . ?
C16 C15 Cl12 120.3(11) . . ?
C17 C16 C15 117.9(13) . . ?
C17 C16 Cl13 122.8(13) . . ?
C15 C16 Cl13 119.3(12) . . ?
C18 C17 C16 123.1(15) . . ?
C18 C17 Cl14 120.2(13) . . ?
C16 C17 Cl14 116.7(12) . . ?
C17 C18 C13 120.1(14) . . ?
C17 C18 Cl15 121.0(13) . . ?
C13 C18 Cl15 118.7(11) . . ?
C24 C19 C20 116.8(12) . . ?
C24 C19 Au2 122.7(10) . . ?
C20 C19 Au2 119.9(11) . . ?
C21 C20 C19 120.0(14) . . ?
C21 C20 Cl16 120.1(12) . . ?
C19 C20 Cl16 119.9(11) . . ?
C20 C21 C22 122.6(14) . . ?
C20 C21 Cl17 119.4(13) . . ?
C22 C21 Cl17 118.0(11) . . ?
C23 C22 C21 117.9(12) . . ?
C23 C22 Cl18 121.2(12) . . ?
C21 C22 Cl18 120.8(12) . . ?
C22 C23 C24 118.4(14) . . ?
C22 C23 Cl19 119.1(11) . . ?
C24 C23 Cl19 122.5(12) . . ?
C19 C24 C23 124.3(13) . . ?
C19 C24 Cl20 119.5(10) . . ?
C23 C24 Cl20 116.2(11) . . ?
C29 N1 C25 117.0(17) . . ?
C29 N1 Tl1B 135.8(15) . . ?
C25 N1 Tl1B 107.0(13) . . ?
C29 N1 Tl1A 122.8(14) . . ?
C25 N1 Tl1A 120.0(12) . . ?
N1 C25 C26 124.7(19) . . ?
C25 C26 C27 115(2) . . ?
C28 C27 C26 121.2(19) . . ?
C27 C28 C29 117.2(17) . . ?
C27 C28 C30 119.7(15) . . ?
C29 C28 C30 123.0(17) . . ?
N1 C29 C28 124.5(19) . . ?
C30 N2 C31 117.4(15) . . ?
N2 C30 C34 123.9(16) . . ?
N2 C30 C28 115.4(16) . . ?
C34 C30 C28 120.6(15) . . ?
N2 C31 C32 123.5(15) . . ?
N2 C31 C36 113.7(15) . . ?
C32 C31 C36 122.8(15) . . ?
C31 C32 C33 117.9(16) . . ?
C34 C33 C32 118.7(17) . . ?
C34 C33 C40 123.4(16) . . ?
C32 C33 C40 117.9(16) . . ?
C33 C34 C30 118.2(16) . . ?
C39 N3 C35 116.2(17) . . ?
C39 N3 Tl2 125.1(12) . 6_556 ?
C35 N3 Tl2 118.6(14) . 6_556 ?
N3 C35 C36 126.0(19) . . ?
C37 C36 C35 115.7(17) . . ?
C37 C36 C31 123.5(16) . . ?
C35 C36 C31 120.8(17) . . ?
C36 C37 C38 121(2) . . ?
C39 C38 C37 116(2) . . ?
N3 C39 C38 124.8(19) . . ?
C43 S C40 93.3(12) . . ?
C41 C40 C33 129.5(17) . . ?
C41 C40 S 108.7(15) . . ?
C33 C40 S 121.7(15) . . ?
C40 C41 C42 110(2) . . ?
C43 C42 C41 117(3) . . ?
C42 C43 S 111(2) . . ?

loop_
_geom_bond_atom_site_label_1
_geom_bond_atom_site_label_2
_geom_bond_distance
_geom_bond_site_symmetry_2
_geom_bond_publ_flag
Au1 C7 2.042(14) . ?
Au1 C1 2.054(13) . ?
Au1 Tl1B 2.883(8) . ?
Au1 Tl1A 2.9352(18) . ?
Au1 Tl2 2.9392(9) 1_565 ?
Au2 C13 2.058(13) . ?
Au2 C19 2.084(13) . ?
Au2 Tl1B 2.893(8) . ?
Au2 Tl2 2.9993(9) . ?
Au2 Tl1A 3.0084(18) . ?
Tl1A N1 2.703(14) . ?
Tl1B N1 2.514(16) . ?
Tl2 N3 2.621(14) 6 ?
Tl2 Au1 2.9392(9) 1_545 ?
C1 C6 1.37(2) . ?
C1 C2 1.40(2) . ?
C2 C3 1.36(2) . ?
C2 Cl1 1.744(18) . ?
C3 C4 1.38(2) . ?
C3 Cl2 1.723(17) . ?
C4 C5 1.37(2) . ?
C4 Cl3 1.741(15) . ?
C5 C6 1.38(2) . ?
C5 Cl4 1.721(18) . ?
C6 Cl5 1.746(16) . ?
C7 C12 1.40(2) . ?
C7 C8 1.41(2) . ?
C8 C9 1.38(2) . ?
C8 Cl6 1.707(17) . ?
C9 C10 1.39(2) . ?
C9 Cl7 1.737(15) . ?
C10 C11 1.38(2) . ?
C10 Cl8 1.686(16) . ?
C11 C12 1.41(2) . ?
C11 Cl9 1.697(19) . ?
C12 Cl10 1.724(18) . ?
C13 C14 1.39(2) . ?
C13 C18 1.42(2) . ?
C14 C15 1.405(18) . ?
C14 Cl11 1.753(15) . ?
C15 C16 1.41(2) . ?
C15 Cl12 1.725(16) . ?
C16 C17 1.39(2) . ?
C16 Cl13 1.701(14) . ?
C17 C18 1.38(2) . ?
C17 Cl14 1.715(17) . ?
C18 Cl15 1.664(16) . ?
C19 C24 1.368(19) . ?
C19 C20 1.375(19) . ?
C20 C21 1.372(19) . ?
C20 Cl16 1.727(15) . ?
C21 C22 1.39(2) . ?
C21 Cl17 1.780(16) . ?
C22 C23 1.37(2) . ?
C22 Cl18 1.728(14) . ?
C23 C24 1.384(17) . ?
C23 Cl19 1.710(15) . ?
C24 Cl20 1.740(14) . ?
N1 C29 1.29(2) . ?
N1 C25 1.35(3) . ?
C25 C26 1.39(3) . ?
C26 C27 1.39(3) . ?
C27 C28 1.37(3) . ?
C28 C29 1.39(2) . ?
C28 C30 1.53(2) . ?
N2 C30 1.31(2) . ?
N2 C31 1.351(19) . ?
C30 C34 1.38(2) . ?
C31 C32 1.36(2) . ?
C31 C36 1.51(2) . ?
C32 C33 1.41(2) . ?
C33 C34 1.37(2) . ?
C33 C40 1.50(3) . ?
N3 C39 1.28(2) . ?
N3 C35 1.29(2) . ?
N3 Tl2 2.621(14) 6_556 ?
C35 C36 1.37(2) . ?
C36 C37 1.32(2) . ?
C37 C38 1.39(3) . ?
C38 C39 1.35(3) . ?
S C43 1.72(3) . ?
S C40 1.73(2) . ?
C40 C41 1.41(3) . ?
C41 C42 1.46(3) . ?
C42 C43 1.25(3) . ?

loop_
_geom_hbond_atom_site_label_D
_geom_hbond_atom_site_label_H
_geom_hbond_atom_site_label_A
_geom_hbond_distance_DH
_geom_hbond_distance_HA
_geom_hbond_distance_DA
_geom_hbond_angle_DHA
_geom_hbond_site_symmetry_A
C43 H43 Cl19 0.93 3.16 3.70(2) 119.5 2_655
C43 H43 Cl2 0.93 3.37 3.53(2) 92.6 5_666
